data_7134168
loop_
_publ_author_name
'Dabas, Shilpa'
'Barik, Manas'
'Rathour, Parul'
'Biradar, Ankush V.'
'Subramanian, Saravanan'

_publ_section_title
;
 Hydrogenation of CO2 to formic acid over non-precious metal based
 polymeric catalyst
;
_journal_name_full 'Chemical Communications'
_journal_paper_doi 10.1039/D4CC05888G
_journal_year 2025
_chemical_formula_sum 'C23 H28 O4'
_chemical_formula_weight 368.45
_chemical_name_common ORGANIC
_space_group_crystal_system monoclinic
_space_group_IT_number 14
_space_group_name_Hall '-P 2yn'
_space_group_name_H-M_alt 'P 1 21/n 1'
_atom_sites_solution_hydrogens mixed
_audit_update_record
;
2025-01-02 deposited with the CCDC.	2025-01-15 downloaded from the CCDC.
;
_cell_angle_alpha 90
_cell_angle_beta 100.8340(10)
_cell_angle_gamma 90
_cell_formula_units_Z 4
_cell_length_a 12.5333(5)
_cell_length_b 9.4181(4)
_cell_length_c 17.7393(7)
_cell_measurement_reflns_used 9967
_cell_measurement_temperature 304.(2)
_cell_measurement_theta_max 31.6749
_cell_measurement_theta_min 2.5980
_cell_volume 2056.62(14)
_computing_cell_refinement 'Bruker SAINT'
_computing_data_collection 'Bruker APEX2'
_computing_data_reduction 'Bruker SAINT'
_computing_molecular_graphics 'Bruker SHELXTL'
_computing_publication_material 'Bruker SHELXTL'
_computing_structure_refinement 'SHELXL-2014 (Sheldrick 2014)'
_computing_structure_solution 'SHELXS-97 (Sheldrick 2008)'
_diffrn_ambient_temperature 304.(2)
_diffrn_detector_area_resol_mean 7.3910
_diffrn_measured_fraction_theta_full 0.994
_diffrn_measured_fraction_theta_max 0.994
_diffrn_measurement_device_type 'Bruker D8 QUEST'
_diffrn_measurement_method '\f and \w scans'
_diffrn_radiation_type MoK\a
_diffrn_radiation_wavelength 0.71073
_diffrn_reflns_av_R_equivalents 0.0335
_diffrn_reflns_av_unetI/netI 0.0270
_diffrn_reflns_limit_h_max 19
_diffrn_reflns_limit_h_min -19
_diffrn_reflns_limit_k_max 14
_diffrn_reflns_limit_k_min -14
_diffrn_reflns_limit_l_max 27
_diffrn_reflns_limit_l_min -27
_diffrn_reflns_number 39093
_diffrn_reflns_theta_full 33.19
_diffrn_reflns_theta_max 33.19
_diffrn_reflns_theta_min 2.72
_diffrn_source_type 'MICRO FOCUS TUBE'
_exptl_absorpt_coefficient_mu 0.080
_exptl_absorpt_correction_T_max 0.9560
_exptl_absorpt_correction_T_min 0.9390
_exptl_absorpt_correction_type multi-scan
_exptl_absorpt_process_details 'BRUKER SADABS'
_exptl_crystal_colour yellow
_exptl_crystal_density_diffrn 1.190
_exptl_crystal_density_method 'not measured'
_exptl_crystal_description BLOCK
_exptl_crystal_F_000 792
_exptl_crystal_size_max 0.790
_exptl_crystal_size_mid 0.740
_exptl_crystal_size_min 0.570
_refine_diff_density_max 0.253
_refine_diff_density_min -0.165
_refine_ls_extinction_method none
_refine_ls_goodness_of_fit_ref 1.058
_refine_ls_hydrogen_treatment mixed
_refine_ls_matrix_type full
_refine_ls_number_parameters 290
_refine_ls_number_reflns 7827
_refine_ls_number_restraints 0
_refine_ls_restrained_S_all 1.058
_refine_ls_R_factor_all 0.0869
_refine_ls_R_factor_gt 0.0542
_refine_ls_shift/su_max 0.000
_refine_ls_shift/su_mean 0.000
_refine_ls_structure_factor_coef Fsqd
_refine_ls_weighting_details 'w=1/[\s^2^(Fo^2^)+(0.0784P)^2^+0.2583P] where P=(Fo^2^+2Fc^2^)/3'
_refine_ls_weighting_scheme calc
_refine_ls_wR_factor_gt 0.1469
_refine_ls_wR_factor_ref 0.1719
_reflns_number_gt 5215
_reflns_number_total 7827
_reflns_threshold_expression 'I > 2\s(I)'
_cod_data_source_file d4cc05888g2.cif
_cod_data_source_block BSAD
_cod_depositor_comments
;
The following automatic conversions were performed:

data item '_exptl_absorpt_correction_type' value 'MULTI SCAN' was
changed to 'multi-scan' in accordance with the
/home/data/users/saulius/crontab/automatic-downloads/rss-feeds/RSC/lib/dictionaries/cif_core.dic
dictionary named 'cif_core.dic' version 2.4.2 last updated on
2011-04-26.

Automatic conversion script
Id: cif_fix_values 8170 2020-07-09 18:12:32Z antanas 
;
_cod_database_code 7134168

loop_
_space_group_symop_operation_xyz
'x, y, z'
'-x+1/2, y+1/2, -z+1/2'
'-x, -y, -z'
'x-1/2, -y-1/2, z-1/2'

loop_
_atom_site_type_symbol
_atom_site_label
_atom_site_fract_x
_atom_site_fract_y
_atom_site_fract_z
_atom_site_U_iso_or_equiv
_atom_site_adp_type
_atom_site_calc_flag
_atom_site_refinement_flags_adp
_atom_site_refinement_flags_occupancy
_atom_site_refinement_flags_posn
_atom_site_occupancy
_atom_site_disorder_assembly
_atom_site_disorder_group
O O1 0.97679(9) 0.16139(10) 0.51086(6) 0.0594(3) Uani d . . . 1 . .
O O2 0.53007(9) 0.82881(11) 0.69682(6) 0.0592(3) Uani d . . . 1 . .
O O3 1.03788(10) 0.25292(14) 0.65124(6) 0.0696(3) Uani d . . . 1 . .
O O4 0.45504(9) 0.56702(12) 0.68889(6) 0.0669(3) Uani d . . . 1 . .
C C1 0.92466(9) 0.38561(12) 0.55409(6) 0.0385(2) Uani d . . . 1 . .
C C2 0.92273(9) 0.28510(12) 0.49542(6) 0.0394(2) Uani d . . . 1 . .
C C3 0.86456(9) 0.31208(11) 0.42097(6) 0.0387(2) Uani d . . . 1 . .
C C4 0.80743(9) 0.43915(12) 0.41051(6) 0.0387(2) Uani d . . . 1 . .
C C5 0.80594(9) 0.53975(11) 0.46824(6) 0.0380(2) Uani d . . . 1 . .
C C6 0.86635(10) 0.51144(12) 0.53984(6) 0.0401(2) Uani d . . . 1 . .
C C7 0.74123(12) 0.67599(13) 0.45249(8) 0.0478(3) Uani d . . . 1 . .
C C8 0.68373(9) 0.71674(12) 0.51711(6) 0.0404(2) Uani d . . . 1 . .
C C9 0.62177(10) 0.61930(12) 0.54749(7) 0.0426(2) Uani d . . . 1 . .
C C10 0.56896(9) 0.65694(12) 0.60706(6) 0.0399(2) Uani d . . . 1 . .
C C11 0.57899(9) 0.79459(12) 0.63771(6) 0.0404(2) Uani d . . . 1 . .
C C12 0.64170(9) 0.89701(12) 0.60814(7) 0.0419(2) Uani d . . . 1 . .
C C13 0.69186(10) 0.85324(12) 0.54831(7) 0.0429(2) Uani d . . . 1 . .
C C14 0.98664(11) 0.36047(17) 0.63074(7) 0.0523(3) Uani d . . . 1 . .
C C15 0.50580(12) 0.54918(15) 0.63754(8) 0.0521(3) Uani d . . . 1 . .
C C16 0.86269(12) 0.20372(14) 0.35625(7) 0.0509(3) Uani d . . . 1 . .
C C17 0.65644(13) 1.04732(14) 0.64192(9) 0.0591(4) Uani d . . . 1 . .
C C18 0.80676(16) 0.06774(18) 0.37607(12) 0.0768(5) Uani d . . . 1 . .
H H18A 0.732939 0.088569 0.379777 0.115 Uiso calc U . R 1 . .
H H18B 0.844587 0.03119 0.424257 0.115 Uiso calc U . R 1 . .
H H18C 0.807699 -0.001723 0.336598 0.115 Uiso calc U . R 1 . .
C C19 0.97899(14) 0.16963(19) 0.34557(10) 0.0678(4) Uani d . . . 1 . .
H H19A 0.976759 0.09708 0.30729 0.102 Uiso calc U . R 1 . .
H H19B 1.020973 0.136862 0.393301 0.102 Uiso calc U . R 1 . .
H H19C 1.011794 0.253677 0.32945 0.102 Uiso calc U . R 1 . .
C C20 0.80155(17) 0.2602(2) 0.27938(9) 0.0762(5) Uani d . . . 1 . .
H H20A 0.804635 0.191409 0.23992 0.114 Uiso calc U . R 1 . .
H H20B 0.834502 0.347161 0.267175 0.114 Uiso calc U . R 1 . .
H H20C 0.727121 0.277555 0.282774 0.114 Uiso calc U . R 1 . .
C C21 0.71632(19) 1.0387(2) 0.72547(12) 0.0936(7) Uani d . . . 1 . .
H H21A 0.78691 0.997798 0.727214 0.14 Uiso calc U . R 1 . .
H H21B 0.675575 0.980488 0.754337 0.14 Uiso calc U . R 1 . .
H H21C 0.723987 1.132309 0.747198 0.14 Uiso calc U . R 1 . .
C C22 0.54579(18) 1.11819(19) 0.63860(14) 0.0866(6) Uani d . . . 1 . .
H H22A 0.509912 1.12762 0.586048 0.13 Uiso calc U . R 1 . .
H H22B 0.555852 1.210459 0.661857 0.13 Uiso calc U . R 1 . .
H H22C 0.502175 1.060966 0.665821 0.13 Uiso calc U . R 1 . .
C C23 0.7232(2) 1.14057(19) 0.59766(16) 0.1071(9) Uani d . . . 1 . .
H H23A 0.686047 1.149396 0.545377 0.161 Uiso calc U . R 1 . .
H H23B 0.793091 1.097976 0.598921 0.161 Uiso calc U . R 1 . .
H H23C 0.732371 1.23292 0.620883 0.161 Uiso calc U . R 1 . .
H H1' 1.0101(18) 0.161(2) 0.5652(15) 0.101(7) Uiso d . . . 1 . .
H H2' 0.4984(17) 0.747(2) 0.7094(13) 0.091(6) Uiso d . . . 1 . .
H H4 0.7653(12) 0.4601(16) 0.3604(9) 0.051(4) Uiso d . . . 1 . .
H H6 0.8681(12) 0.5786(17) 0.5807(9) 0.056(4) Uiso d . . . 1 . .
H H7A 0.6863(13) 0.6677(17) 0.4016(10) 0.060(4) Uiso d . . . 1 . .
H H7B 0.7884(13) 0.7546(18) 0.4438(9) 0.055(4) Uiso d . . . 1 . .
H H9 0.6120(13) 0.5236(18) 0.5285(9) 0.054(4) Uiso d . . . 1 . .
H H13 0.7366(13) 0.9201(19) 0.5250(9) 0.062(4) Uiso d . . . 1 . .
H H14 0.9831(13) 0.4440(18) 0.6686(9) 0.060(4) Uiso d . . . 1 . .
H H15 0.5049(14) 0.459(2) 0.6132(11) 0.070(5) Uiso d . . . 1 . .

loop_
_atom_site_aniso_label
_atom_site_aniso_U_11
_atom_site_aniso_U_22
_atom_site_aniso_U_33
_atom_site_aniso_U_12
_atom_site_aniso_U_13
_atom_site_aniso_U_23
O1 0.0757(6) 0.0473(5) 0.0537(6) 0.0220(5) 0.0080(5) 0.0032(4)
O2 0.0750(6) 0.0575(6) 0.0542(5) -0.0076(5) 0.0355(5) -0.0098(4)
O3 0.0757(7) 0.0845(8) 0.0455(5) 0.0207(6) 0.0035(5) 0.0140(5)
O4 0.0743(7) 0.0721(7) 0.0613(6) -0.0163(5) 0.0307(5) 0.0077(5)
C1 0.0409(5) 0.0439(5) 0.0319(5) -0.0005(4) 0.0103(4) 0.0008(4)
C2 0.0433(5) 0.0365(5) 0.0398(5) 0.0034(4) 0.0118(4) 0.0017(4)
C3 0.0439(5) 0.0363(5) 0.0366(5) 0.0004(4) 0.0096(4) -0.0044(4)
C4 0.0434(5) 0.0396(5) 0.0337(5) 0.0021(4) 0.0084(4) -0.0005(4)
C5 0.0446(5) 0.0343(5) 0.0382(5) 0.0015(4) 0.0157(4) 0.0001(4)
C6 0.0485(6) 0.0398(5) 0.0348(5) -0.0024(4) 0.0152(4) -0.0051(4)
C7 0.0640(7) 0.0386(6) 0.0465(6) 0.0111(5) 0.0248(6) 0.0062(5)
C8 0.0479(6) 0.0350(5) 0.0412(5) 0.0065(4) 0.0158(4) 0.0030(4)
C9 0.0525(6) 0.0336(5) 0.0437(6) 0.0007(4) 0.0139(5) 0.0000(4)
C10 0.0436(5) 0.0378(5) 0.0391(5) -0.0014(4) 0.0099(4) 0.0035(4)
C11 0.0443(5) 0.0416(5) 0.0369(5) 0.0008(4) 0.0118(4) -0.0001(4)
C12 0.0470(6) 0.0349(5) 0.0461(6) -0.0003(4) 0.0150(5) -0.0022(4)
C13 0.0491(6) 0.0349(5) 0.0487(6) 0.0003(4) 0.0194(5) 0.0028(4)
C14 0.0559(7) 0.0658(8) 0.0355(5) 0.0034(6) 0.0090(5) 0.0036(5)
C15 0.0601(7) 0.0474(7) 0.0502(7) -0.0089(6) 0.0138(6) 0.0054(5)
C16 0.0624(7) 0.0443(6) 0.0454(6) 0.0036(5) 0.0085(5) -0.0134(5)
C17 0.0756(9) 0.0399(6) 0.0682(9) -0.0081(6) 0.0300(7) -0.0130(6)
C18 0.0898(12) 0.0529(8) 0.0868(12) -0.0151(8) 0.0139(10) -0.0224(8)
C19 0.0763(10) 0.0699(10) 0.0606(8) 0.0108(8) 0.0214(7) -0.0250(7)
C20 0.0968(12) 0.0820(11) 0.0431(7) 0.0188(10) -0.0035(7) -0.0213(7)
C21 0.1001(14) 0.0878(14) 0.0897(14) -0.0262(11) 0.0096(11) -0.0370(11)
C22 0.1063(14) 0.0487(8) 0.1106(16) 0.0187(9) 0.0356(12) -0.0091(9)
C23 0.159(2) 0.0458(8) 0.141(2) -0.0368(11) 0.0906(18) -0.0253(10)

loop_
_atom_type_symbol
_atom_type_description
_atom_type_scat_dispersion_real
_atom_type_scat_dispersion_imag
_atom_type_scat_source
C C 0.0033 0.0016 'International Tables Vol C Tables 4.2.6.8 and 6.1.1.4'
H H 0.0000 0.0000 'International Tables Vol C Tables 4.2.6.8 and 6.1.1.4'
O O 0.0106 0.0060 'International Tables Vol C Tables 4.2.6.8 and 6.1.1.4'

loop_
_geom_angle_atom_site_label_1
_geom_angle_atom_site_label_2
_geom_angle_atom_site_label_3
_geom_angle_site_symmetry_1
_geom_angle_site_symmetry_3
_geom_angle
_geom_angle_publ_flag
C2 O1 H1' . . 107.9(14) ?
C11 O2 H2' . . 105.7(14) ?
C6 C1 C2 . . 120.32(10) ?
C6 C1 C14 . . 118.64(11) ?
C2 C1 C14 . . 121.04(11) ?
O1 C2 C1 . . 119.57(10) ?
O1 C2 C3 . . 119.89(10) ?
C1 C2 C3 . . 120.53(10) ?
C4 C3 C2 . . 116.38(10) ?
C4 C3 C16 . . 122.59(10) ?
C2 C3 C16 . . 121.01(10) ?
C3 C4 C5 . . 124.31(10) ?
C3 C4 H4 . . 118.6(9) ?
C5 C4 H4 . . 117.1(9) ?
C6 C5 C4 . . 117.63(10) ?
C6 C5 C7 . . 121.09(10) ?
C4 C5 C7 . . 121.28(10) ?
C5 C6 C1 . . 120.79(10) ?
C5 C6 H6 . . 120.0(9) ?
C1 C6 H6 . . 119.2(9) ?
C8 C7 C5 . . 112.93(9) ?
C8 C7 H7A . . 110.3(9) ?
C5 C7 H7A . . 110.1(9) ?
C8 C7 H7B . . 108.3(9) ?
C5 C7 H7B . . 110.6(9) ?
H7A C7 H7B . . 104.1(13) ?
C9 C8 C13 . . 117.61(10) ?
C9 C8 C7 . . 120.77(10) ?
C13 C8 C7 . . 121.61(10) ?
C8 C9 C10 . . 120.71(10) ?
C8 C9 H9 . . 122.1(9) ?
C10 C9 H9 . . 117.2(9) ?
C9 C10 C11 . . 120.55(10) ?
C9 C10 C15 . . 118.30(11) ?
C11 C10 C15 . . 121.13(11) ?
O2 C11 C10 . . 120.09(10) ?
O2 C11 C12 . . 119.56(11) ?
C10 C11 C12 . . 120.34(10) ?
C13 C12 C11 . . 116.41(10) ?
C13 C12 C17 . . 122.12(11) ?
C11 C12 C17 . . 121.45(11) ?
C12 C13 C8 . . 124.38(10) ?
C12 C13 H13 . . 120.3(10) ?
C8 C13 H13 . . 115.3(10) ?
O3 C14 C1 . . 125.04(13) ?
O3 C14 H14 . . 121.4(9) ?
C1 C14 H14 . . 113.6(9) ?
O4 C15 C10 . . 125.48(14) ?
O4 C15 H15 . . 119.9(11) ?
C10 C15 H15 . . 114.6(11) ?
C20 C16 C18 . . 108.75(14) ?
C20 C16 C3 . . 111.76(11) ?
C18 C16 C3 . . 109.14(12) ?
C20 C16 C19 . . 106.88(13) ?
C18 C16 C19 . . 109.80(13) ?
C3 C16 C19 . . 110.47(11) ?
C23 C17 C22 . . 108.02(17) ?
C23 C17 C21 . . 108.16(17) ?
C22 C17 C21 . . 109.63(15) ?
C23 C17 C12 . . 111.52(12) ?
C22 C17 C12 . . 110.22(13) ?
C21 C17 C12 . . 109.25(14) ?
C16 C18 H18A . . 109.5 ?
C16 C18 H18B . . 109.5 ?
H18A C18 H18B . . 109.5 ?
C16 C18 H18C . . 109.5 ?
H18A C18 H18C . . 109.5 ?
H18B C18 H18C . . 109.5 ?
C16 C19 H19A . . 109.5 ?
C16 C19 H19B . . 109.5 ?
H19A C19 H19B . . 109.5 ?
C16 C19 H19C . . 109.5 ?
H19A C19 H19C . . 109.5 ?
H19B C19 H19C . . 109.5 ?
C16 C20 H20A . . 109.5 ?
C16 C20 H20B . . 109.5 ?
H20A C20 H20B . . 109.5 ?
C16 C20 H20C . . 109.5 ?
H20A C20 H20C . . 109.5 ?
H20B C20 H20C . . 109.5 ?
C17 C21 H21A . . 109.5 ?
C17 C21 H21B . . 109.5 ?
H21A C21 H21B . . 109.5 ?
C17 C21 H21C . . 109.5 ?
H21A C21 H21C . . 109.5 ?
H21B C21 H21C . . 109.5 ?
C17 C22 H22A . . 109.5 ?
C17 C22 H22B . . 109.5 ?
H22A C22 H22B . . 109.5 ?
C17 C22 H22C . . 109.5 ?
H22A C22 H22C . . 109.5 ?
H22B C22 H22C . . 109.5 ?
C17 C23 H23A . . 109.5 ?
C17 C23 H23B . . 109.5 ?
H23A C23 H23B . . 109.5 ?
C17 C23 H23C . . 109.5 ?
H23A C23 H23C . . 109.5 ?
H23B C23 H23C . . 109.5 ?

loop_
_geom_bond_atom_site_label_1
_geom_bond_atom_site_label_2
_geom_bond_site_symmetry_2
_geom_bond_distance
_geom_bond_publ_flag
O1 C2 . 1.3498(14) ?
O1 H1' . 0.98(2) ?
O2 C11 . 1.3495(14) ?
O2 H2' . 0.91(2) ?
O3 C14 . 1.2178(18) ?
O4 C15 . 1.2168(17) ?
C1 C6 . 1.3902(16) ?
C1 C2 . 1.4038(15) ?
C1 C14 . 1.4530(16) ?
C2 C3 . 1.4066(16) ?
C3 C4 . 1.3890(15) ?
C3 C16 . 1.5330(15) ?
C4 C5 . 1.3979(15) ?
C4 H4 . 0.965(16) ?
C5 C6 . 1.3770(16) ?
C5 C7 . 1.5156(16) ?
C6 H6 . 0.959(16) ?
C7 C8 . 1.5137(15) ?
C7 H7A . 1.030(17) ?
C7 H7B . 0.977(17) ?
C8 C9 . 1.3759(16) ?
C8 C13 . 1.3958(16) ?
C9 C10 . 1.3940(16) ?
C9 H9 . 0.962(16) ?
C10 C11 . 1.4023(16) ?
C10 C15 . 1.4526(17) ?
C11 C12 . 1.4065(16) ?
C12 C13 . 1.3937(16) ?
C12 C17 . 1.5348(17) ?
C13 H13 . 0.985(17) ?
C14 H14 . 1.041(17) ?
C15 H15 . 0.954(19) ?
C16 C20 . 1.529(2) ?
C16 C18 . 1.532(2) ?
C16 C19 . 1.539(2) ?
C17 C23 . 1.528(2) ?
C17 C22 . 1.530(3) ?
C17 C21 . 1.532(3) ?
C18 H18A . 0.96 ?
C18 H18B . 0.96 ?
C18 H18C . 0.96 ?
C19 H19A . 0.96 ?
C19 H19B . 0.96 ?
C19 H19C . 0.96 ?
C20 H20A . 0.96 ?
C20 H20B . 0.96 ?
C20 H20C . 0.96 ?
C21 H21A . 0.96 ?
C21 H21B . 0.96 ?
C21 H21C . 0.96 ?
C22 H22A . 0.96 ?
C22 H22B . 0.96 ?
C22 H22C . 0.96 ?
C23 H23A . 0.96 ?
C23 H23B . 0.96 ?
C23 H23C . 0.96 ?
